data_7007682
loop_
_publ_author_name
'Xu, Chen'
'Gong, Jun-Fang'
'Yue, Su-Fang'
'Zhu, Yu'
'Wu, Yang-Jie'

_publ_section_title
;
 Tricyclohexylphosphine-cyclopalladated ferrocenylimine complexes:
 synthesis, crystal structures and application in Suzuki and Heck
 reactions.
;
_journal_issue 39
_journal_name_full 'Dalton transactions (Cambridge, England : 2003)'
_journal_page_first 4730
_journal_page_last 4739
_journal_paper_doi 10.1039/b608825b
_journal_year 2006
_chemical_formula_sum 'C37 H50 Cl4 Fe N P Pd'
_chemical_formula_weight 843.80
_chemical_name_systematic
;
?
;
_space_group_IT_number 2
_symmetry_cell_setting triclinic
_symmetry_space_group_name_Hall '-P 1'
_symmetry_space_group_name_H-M 'P -1'
_atom_sites_solution_hydrogens geom
_atom_sites_solution_primary direct
_atom_sites_solution_secondary difmap
_audit_creation_method SHELXL-97
_cell_angle_alpha 78.72(3)
_cell_angle_beta 74.37(3)
_cell_angle_gamma 68.02(3)
_cell_formula_units_Z 2
_cell_length_a 10.319(2)
_cell_length_b 11.270(2)
_cell_length_c 18.101(4)
_cell_measurement_reflns_used 368
_cell_measurement_temperature 291(2)
_cell_measurement_theta_max 25.1
_cell_measurement_theta_min 2
_cell_volume 1869.3(8)
_computing_cell_refinement raxis
_computing_data_collection raxis
_computing_data_reduction raxis
_computing_molecular_graphics texsan
_computing_publication_material texsan
_computing_structure_refinement 'SHELXL-97 (Sheldrick, 1997)'
_computing_structure_solution 'SHELXS-97 (Sheldrick, 1990)'
_diffrn_ambient_temperature 291(2)
_diffrn_detector_area_resol_mean 0
_diffrn_measured_fraction_theta_full 0.873
_diffrn_measured_fraction_theta_max 0.873
_diffrn_measurement_device_type R-AXIS-IV
_diffrn_measurement_method 'Oscillation frames'
_diffrn_radiation_monochromator graphite
_diffrn_radiation_source 'fine-focus sealed tube'
_diffrn_radiation_type MoK\a
_diffrn_radiation_wavelength 0.71073
_diffrn_reflns_av_R_equivalents 0.0000
_diffrn_reflns_av_sigmaI/netI 0.0644
_diffrn_reflns_limit_h_max 11
_diffrn_reflns_limit_h_min -12
_diffrn_reflns_limit_k_max 0
_diffrn_reflns_limit_k_min -13
_diffrn_reflns_limit_l_max 20
_diffrn_reflns_limit_l_min -21
_diffrn_reflns_number 5754
_diffrn_reflns_theta_full 25.00
_diffrn_reflns_theta_max 25.00
_diffrn_reflns_theta_min 1.17
_diffrn_standards_interval_count 0
_diffrn_standards_interval_time 0
_diffrn_standards_number 0
_exptl_absorpt_coefficient_mu 1.225
_exptl_absorpt_correction_T_max 0.8188
_exptl_absorpt_correction_T_min 0.7917
_exptl_absorpt_correction_type multi-scan
_exptl_crystal_colour RED
_exptl_crystal_density_diffrn 1.499
_exptl_crystal_density_method 'not measured'
_exptl_crystal_description PRISMATIC
_exptl_crystal_F_000 868
_exptl_crystal_size_max 0.20
_exptl_crystal_size_mid 0.18
_exptl_crystal_size_min 0.17
_refine_diff_density_max 0.884
_refine_diff_density_min -1.098
_refine_diff_density_rms 0.102
_refine_ls_extinction_coef 0.0009(5)
_refine_ls_extinction_expression Fc^*^=kFc[1+0.001xFc^2^\l^3^/sin(2\q)]^-1/4^
_refine_ls_extinction_method SHELXL
_refine_ls_goodness_of_fit_ref 1.036
_refine_ls_hydrogen_treatment fxed
_refine_ls_matrix_type full
_refine_ls_number_parameters 407
_refine_ls_number_reflns 5754
_refine_ls_number_restraints 0
_refine_ls_restrained_S_all 1.036
_refine_ls_R_factor_all 0.0798
_refine_ls_R_factor_gt 0.0579
_refine_ls_shift/su_max 0.000
_refine_ls_shift/su_mean 0.000
_refine_ls_structure_factor_coef Fsqd
_refine_ls_weighting_details 'calc w=1/[\s^2^(Fo^2^)+(0.0656P)^2^+3.8250P] where P=(Fo^2^+2Fc^2^)/3'
_refine_ls_weighting_scheme calc
_refine_ls_wR_factor_gt 0.1297
_refine_ls_wR_factor_ref 0.1383
_reflns_number_gt 4546
_reflns_number_total 5754
_reflns_threshold_expression >2sigma(I)
_cod_data_source_file b608825b.txt
_cod_data_source_block p-1_2g
_cod_depositor_comments
;
The following automatic conversions were performed:
'_symmetry_cell_setting' value 'Triclinic' changed to 'triclinic'
according to '/home/saulius/struct/CIF-dictionaries/cif_core.dic'
dictionary named 'cif_core.dic' version 2.4.1 from
2010-06-29.

'_exptl_absorpt_correction_type' value 'Multi-scan' changed
to 'multi-scan' according to
'/home/saulius/struct/CIF-dictionaries/cif_core.dic' dictionary named
'cif_core.dic' version 2.4.1 from 2010-06-29.

Automatic conversion script
Id: cif_fix_enum 1527 2010-12-29 10:47:43Z saulius 
;
_cod_original_cell_volume 1869.2(7)
_cod_original_sg_symbol_H-M P-1
_cod_database_code 7007682

loop_
_symmetry_equiv_pos_as_xyz
'x, y, z'
'-x, -y, -z'

loop_
_atom_site_label
_atom_site_type_symbol
_atom_site_fract_x
_atom_site_fract_y
_atom_site_fract_z
_atom_site_U_iso_or_equiv
_atom_site_adp_type
_atom_site_occupancy
_atom_site_symmetry_multiplicity
_atom_site_calc_flag
_atom_site_refinement_flags
_atom_site_disorder_assembly
_atom_site_disorder_group
Pd1 Pd 0.63989(5) 0.87804(4) 0.68314(3) 0.03126(17) Uani 1 1 d . . .
Fe1 Fe 1.02423(10) 0.69752(9) 0.63727(6) 0.0450(3) Uani 1 1 d . . .
N1 N 0.7016(6) 0.8165(5) 0.5690(3) 0.0405(13) Uani 1 1 d . . .
P1 P 0.58633(18) 0.95701(15) 0.79853(9) 0.0337(4) Uani 1 1 d . . .
Cl1 Cl 0.39815(18) 0.89435(17) 0.68963(10) 0.0476(4) Uani 1 1 d . . .
Cl2 Cl 0.6298(3) 0.5755(2) 0.64487(12) 0.0695(6) Uani 1 1 d . . .
Cl3 Cl 1.3235(4) 0.5130(3) 0.84421(19) 0.1139(10) Uani 1 1 d . . .
Cl4 Cl 1.1550(3) 0.7678(3) 0.8889(2) 0.1203(11) Uani 1 1 d . . .
C1 C 0.9532(9) 0.5474(7) 0.6912(5) 0.056(2) Uani 1 1 d . . .
H1A H 0.8554 0.5555 0.7195 0.067 Uiso 1 1 calc R . .
C2 C 1.0648(8) 0.5461(7) 0.7232(5) 0.056(2) Uani 1 1 d . . .
H2A H 1.0585 0.5526 0.7774 0.067 Uiso 1 1 calc R . .
C3 C 1.1888(8) 0.5335(7) 0.6616(5) 0.061(2) Uani 1 1 d . . .
H3A H 1.2822 0.5305 0.6666 0.073 Uiso 1 1 calc R . .
C4 C 1.1549(9) 0.5250(7) 0.5931(5) 0.060(2) Uani 1 1 d . . .
H4A H 1.2199 0.5150 0.5422 0.073 Uiso 1 1 calc R . .
C5 C 1.0069(9) 0.5359(7) 0.6108(5) 0.061(2) Uani 1 1 d . . .
H5A H 0.9531 0.5336 0.5743 0.073 Uiso 1 1 calc R . .
C6 C 0.8465(7) 0.8630(6) 0.6557(4) 0.0395(15) Uani 1 1 d . . .
C7 C 0.9614(7) 0.8669(6) 0.6852(4) 0.0430(16) Uani 1 1 d . . .
H7A H 0.9563 0.8736 0.7391 0.052 Uiso 1 1 calc R . .
C8 C 1.0864(8) 0.8556(7) 0.6234(4) 0.0509(18) Uani 1 1 d . . .
H8A H 1.1793 0.8545 0.6281 0.061 Uiso 1 1 calc R . .
C9 C 1.0515(8) 0.8446(7) 0.5550(4) 0.0515(18) Uani 1 1 d . . .
H9A H 1.1150 0.8359 0.5037 0.062 Uiso 1 1 calc R . .
C10 C 0.9052(7) 0.8490(6) 0.5751(4) 0.0442(16) Uani 1 1 d . . .
C11 C 0.8270(8) 0.8180(6) 0.5307(4) 0.0421(16) Uani 1 1 d . . .
C12 C 0.8932(9) 0.7879(8) 0.4492(4) 0.061(2) Uani 1 1 d . . .
H12A H 0.8268 0.7702 0.4284 0.091 Uiso 1 1 calc R . .
H12B H 0.9788 0.7140 0.4480 0.091 Uiso 1 1 calc R . .
H12C H 0.9163 0.8602 0.4189 0.091 Uiso 1 1 calc R . .
C13 C 0.6125(7) 0.7802(6) 0.5350(4) 0.0426(16) Uani 1 1 d . . .
C14 C 0.5693(8) 0.6746(6) 0.5649(4) 0.0471(18) Uani 1 1 d . . .
C15 C 0.4807(8) 0.6420(7) 0.5338(5) 0.0530(19) Uani 1 1 d . . .
H15A H 0.4544 0.5702 0.5552 0.064 Uiso 1 1 calc R . .
C16 C 0.4323(8) 0.7167(7) 0.4711(4) 0.055(2) Uani 1 1 d . . .
H16A H 0.3715 0.6961 0.4501 0.067 Uiso 1 1 calc R . .
C17 C 0.4726(9) 0.8223(8) 0.4386(4) 0.061(2) Uani 1 1 d . . .
H17A H 0.4394 0.8716 0.3956 0.073 Uiso 1 1 calc R . .
C18 C 0.5621(8) 0.8560(7) 0.4693(4) 0.0519(19) Uani 1 1 d . . .
H18A H 0.5889 0.9274 0.4471 0.062 Uiso 1 1 calc R . .
C19 C 0.3905(7) 1.0377(6) 0.8308(3) 0.0394(15) Uani 1 1 d . . .
H19A H 0.3477 0.9785 0.8224 0.047 Uiso 1 1 calc R . .
C20 C 0.3294(7) 1.1622(6) 0.7802(4) 0.0474(17) Uani 1 1 d . . .
H20A H 0.3615 1.2284 0.7883 0.057 Uiso 1 1 calc R . .
H20B H 0.3640 1.1472 0.7262 0.057 Uiso 1 1 calc R . .
C21 C 0.1669(8) 1.2072(8) 0.8002(5) 0.060(2) Uani 1 1 d . . .
H21A H 0.1297 1.2871 0.7687 0.072 Uiso 1 1 calc R . .
H21B H 0.1356 1.1436 0.7878 0.072 Uiso 1 1 calc R . .
C22 C 0.1061(9) 1.2277(8) 0.8840(5) 0.067(2) Uani 1 1 d . . .
H22A H 0.0028 1.2511 0.8945 0.080 Uiso 1 1 calc R . .
H22B H 0.1276 1.2982 0.8951 0.080 Uiso 1 1 calc R . .
C23 C 0.1673(8) 1.1075(8) 0.9358(4) 0.063(2) Uani 1 1 d . . .
H23A H 0.1344 1.0406 0.9297 0.075 Uiso 1 1 calc R . .
H23B H 0.1321 1.1260 0.9891 0.075 Uiso 1 1 calc R . .
C24 C 0.3306(8) 1.0588(8) 0.9175(4) 0.0554(19) Uani 1 1 d . . .
H24A H 0.3656 0.9783 0.9490 0.066 Uiso 1 1 calc R . .
H24B H 0.3641 1.1208 0.9298 0.066 Uiso 1 1 calc R . .
C25 C 0.6831(7) 1.0641(6) 0.8011(3) 0.0371(15) Uani 1 1 d . . .
H25A H 0.7822 1.0072 0.7998 0.045 Uiso 1 1 calc R . .
C26 C 0.6921(8) 1.1636(6) 0.7290(4) 0.0455(17) Uani 1 1 d . . .
H26A H 0.7237 1.1204 0.6827 0.055 Uiso 1 1 calc R . .
H26B H 0.5980 1.2275 0.7285 0.055 Uiso 1 1 calc R . .
C27 C 0.7961(8) 1.2296(7) 0.7298(4) 0.0534(19) Uani 1 1 d . . .
H27A H 0.8918 1.1666 0.7246 0.064 Uiso 1 1 calc R . .
H27B H 0.7962 1.2943 0.6858 0.064 Uiso 1 1 calc R . .
C28 C 0.7595(9) 1.2922(7) 0.8020(5) 0.061(2) Uani 1 1 d . . .
H28A H 0.6703 1.3640 0.8035 0.073 Uiso 1 1 calc R . .
H28B H 0.8338 1.3256 0.8015 0.073 Uiso 1 1 calc R . .
C29 C 0.7448(9) 1.1965(8) 0.8745(5) 0.062(2) Uani 1 1 d . . .
H29A H 0.8376 1.1314 0.8769 0.075 Uiso 1 1 calc R . .
H29B H 0.7120 1.2417 0.9201 0.075 Uiso 1 1 calc R . .
C30 C 0.6396(8) 1.1319(7) 0.8735(4) 0.0510(19) Uani 1 1 d . . .
H30A H 0.5449 1.1962 0.8759 0.061 Uiso 1 1 calc R . .
H30B H 0.6353 1.0697 0.9187 0.061 Uiso 1 1 calc R . .
C31 C 0.6317(7) 0.8245(6) 0.8761(4) 0.0383(15) Uani 1 1 d . . .
H31A H 0.5914 0.8612 0.9256 0.046 Uiso 1 1 calc R . .
C32 C 0.7923(8) 0.7573(6) 0.8698(4) 0.0478(17) Uani 1 1 d . . .
H32A H 0.8342 0.8183 0.8752 0.057 Uiso 1 1 calc R . .
H32B H 0.8359 0.7275 0.8192 0.057 Uiso 1 1 calc R . .
C33 C 0.8251(9) 0.6420(7) 0.9320(4) 0.059(2) Uani 1 1 d . . .
H33A H 0.9279 0.5989 0.9241 0.070 Uiso 1 1 calc R . .
H33B H 0.7915 0.6732 0.9824 0.070 Uiso 1 1 calc R . .
C34 C 0.7551(10) 0.5463(7) 0.9303(5) 0.063(2) Uani 1 1 d . . .
H34A H 0.7959 0.5078 0.8820 0.075 Uiso 1 1 calc R . .
H34B H 0.7737 0.4782 0.9721 0.075 Uiso 1 1 calc R . .
C35 C 0.5955(10) 0.6118(7) 0.9382(5) 0.068(2) Uani 1 1 d . . .
H35A H 0.5536 0.6423 0.9887 0.082 Uiso 1 1 calc R . .
H35B H 0.5536 0.5500 0.9341 0.082 Uiso 1 1 calc R . .
C36 C 0.5601(8) 0.7255(7) 0.8761(4) 0.0520(19) Uani 1 1 d . . .
H36A H 0.4572 0.7680 0.8849 0.062 Uiso 1 1 calc R . .
H36B H 0.5923 0.6937 0.8259 0.062 Uiso 1 1 calc R . .
C37 C 1.2593(11) 0.6774(9) 0.8134(6) 0.084(3) Uani 1 1 d . . .
H37A H 1.3397 0.7064 0.7887 0.101 Uiso 1 1 calc R . .
H37B H 1.2030 0.6911 0.7754 0.101 Uiso 1 1 calc R . .

loop_
_atom_site_aniso_label
_atom_site_aniso_U_11
_atom_site_aniso_U_22
_atom_site_aniso_U_33
_atom_site_aniso_U_23
_atom_site_aniso_U_13
_atom_site_aniso_U_12
Pd1 0.0382(3) 0.0282(3) 0.0283(3) 0.00022(19) -0.0071(2) -0.0141(2)
Fe1 0.0424(6) 0.0336(5) 0.0550(6) -0.0058(5) -0.0029(5) -0.0132(5)
N1 0.048(3) 0.033(3) 0.041(3) -0.006(2) -0.003(3) -0.017(3)
P1 0.0421(10) 0.0311(8) 0.0280(8) -0.0005(7) -0.0086(7) -0.0131(7)
Cl1 0.0458(10) 0.0585(11) 0.0445(9) -0.0108(8) -0.0069(8) -0.0237(9)
Cl2 0.0917(16) 0.0558(12) 0.0669(13) 0.0169(10) -0.0322(12) -0.0330(12)
Cl3 0.133(3) 0.088(2) 0.116(2) 0.0119(17) -0.051(2) -0.0260(19)
Cl4 0.087(2) 0.119(2) 0.155(3) -0.041(2) 0.0001(19) -0.0401(18)
C1 0.056(5) 0.038(4) 0.067(5) 0.000(4) -0.009(4) -0.016(4)
C2 0.063(5) 0.038(4) 0.056(5) -0.001(4) -0.013(4) -0.008(4)
C3 0.044(4) 0.045(4) 0.080(6) -0.019(4) -0.005(4) 0.001(4)
C4 0.061(5) 0.040(4) 0.066(5) -0.027(4) 0.006(4) -0.003(4)
C5 0.070(6) 0.035(4) 0.078(6) -0.015(4) -0.014(5) -0.015(4)
C6 0.047(4) 0.035(3) 0.041(4) 0.004(3) -0.013(3) -0.020(3)
C7 0.051(4) 0.031(3) 0.049(4) 0.000(3) -0.014(3) -0.014(3)
C8 0.042(4) 0.044(4) 0.069(5) -0.007(4) -0.005(4) -0.022(3)
C9 0.046(4) 0.048(4) 0.055(5) -0.002(4) 0.002(4) -0.021(4)
C10 0.050(4) 0.035(4) 0.047(4) 0.005(3) -0.012(3) -0.018(3)
C11 0.061(5) 0.027(3) 0.033(3) -0.003(3) -0.001(3) -0.016(3)
C12 0.070(5) 0.068(5) 0.044(4) -0.010(4) 0.006(4) -0.035(4)
C13 0.053(4) 0.039(4) 0.033(3) -0.012(3) 0.002(3) -0.016(3)
C14 0.057(5) 0.037(4) 0.043(4) -0.001(3) -0.009(3) -0.014(3)
C15 0.050(4) 0.049(4) 0.065(5) -0.013(4) -0.009(4) -0.021(4)
C16 0.054(5) 0.056(5) 0.057(5) -0.019(4) -0.009(4) -0.016(4)
C17 0.071(5) 0.069(5) 0.038(4) -0.010(4) -0.014(4) -0.016(5)
C18 0.059(5) 0.047(4) 0.050(4) -0.016(4) -0.016(4) -0.011(4)
C19 0.043(4) 0.043(4) 0.031(3) -0.008(3) -0.006(3) -0.013(3)
C20 0.051(4) 0.034(4) 0.053(4) -0.001(3) -0.015(4) -0.009(3)
C21 0.045(4) 0.050(5) 0.077(6) -0.004(4) -0.018(4) -0.006(4)
C22 0.048(5) 0.065(6) 0.086(6) -0.028(5) -0.008(4) -0.014(4)
C23 0.057(5) 0.076(6) 0.052(5) -0.022(4) 0.009(4) -0.026(4)
C24 0.053(5) 0.067(5) 0.043(4) -0.013(4) -0.008(4) -0.015(4)
C25 0.043(4) 0.034(3) 0.034(3) -0.010(3) -0.005(3) -0.012(3)
C26 0.050(4) 0.039(4) 0.049(4) 0.007(3) -0.018(3) -0.017(3)
C27 0.064(5) 0.037(4) 0.061(5) 0.004(4) -0.010(4) -0.025(4)
C28 0.069(5) 0.043(4) 0.082(6) -0.010(4) -0.015(4) -0.029(4)
C29 0.067(5) 0.070(5) 0.064(5) -0.026(4) -0.009(4) -0.032(4)
C30 0.067(5) 0.055(4) 0.039(4) -0.012(4) -0.006(4) -0.031(4)
C31 0.043(4) 0.034(3) 0.036(3) 0.000(3) -0.011(3) -0.011(3)
C32 0.056(5) 0.036(4) 0.048(4) 0.006(3) -0.013(3) -0.016(3)
C33 0.071(5) 0.045(4) 0.051(5) 0.009(4) -0.023(4) -0.009(4)
C34 0.094(7) 0.034(4) 0.055(5) 0.011(4) -0.023(5) -0.018(4)
C35 0.095(7) 0.047(5) 0.067(5) 0.017(4) -0.016(5) -0.041(5)
C36 0.059(5) 0.051(4) 0.053(4) 0.006(4) -0.014(4) -0.031(4)
C37 0.100(8) 0.089(7) 0.082(7) 0.010(5) -0.030(6) -0.056(6)

loop_
_atom_type_symbol
_atom_type_description
_atom_type_scat_dispersion_real
_atom_type_scat_dispersion_imag
_atom_type_scat_source
C C 0.0033 0.0016 'International Tables Vol C Tables 4.2.6.8 and 6.1.1.4'
H H 0.0000 0.0000 'International Tables Vol C Tables 4.2.6.8 and 6.1.1.4'
N N 0.0061 0.0033 'International Tables Vol C Tables 4.2.6.8 and 6.1.1.4'
P P 0.1023 0.0942 'International Tables Vol C Tables 4.2.6.8 and 6.1.1.4'
Cl Cl 0.1484 0.1585 'International Tables Vol C Tables 4.2.6.8 and 6.1.1.4'
Pd Pd -0.9988 1.0072 'International Tables Vol C Tables 4.2.6.8 and 6.1.1.4'
Fe Fe 0.3463 0.8444 'International Tables Vol C Tables 4.2.6.8 and 6.1.1.4'

loop_
_geom_angle_atom_site_label_1
_geom_angle_atom_site_label_2
_geom_angle_atom_site_label_3
_geom_angle
_geom_angle_site_symmetry_1
_geom_angle_site_symmetry_3
_geom_angle_publ_flag
C6 Pd1 N1 79.7(2) . . ?
C6 Pd1 P1 96.34(19) . . ?
N1 Pd1 P1 174.37(15) . . ?
C6 Pd1 Cl1 168.80(19) . . ?
N1 Pd1 Cl1 89.45(16) . . ?
P1 Pd1 Cl1 94.26(7) . . ?
C10 Fe1 C9 41.3(3) . . ?
C10 Fe1 C5 106.4(3) . . ?
C9 Fe1 C5 122.3(3) . . ?
C10 Fe1 C3 159.6(3) . . ?
C9 Fe1 C3 123.9(3) . . ?
C5 Fe1 C3 67.8(3) . . ?
C10 Fe1 C7 67.9(3) . . ?
C9 Fe1 C7 68.6(3) . . ?
C5 Fe1 C7 157.8(3) . . ?
C3 Fe1 C7 124.8(3) . . ?
C10 Fe1 C8 68.4(3) . . ?
C9 Fe1 C8 40.4(3) . . ?
C5 Fe1 C8 159.0(3) . . ?
C3 Fe1 C8 109.6(3) . . ?
C7 Fe1 C8 41.1(3) . . ?
C10 Fe1 C1 121.4(3) . . ?
C9 Fe1 C1 158.1(3) . . ?
C5 Fe1 C1 40.5(3) . . ?
C3 Fe1 C1 67.7(3) . . ?
C7 Fe1 C1 122.6(3) . . ?
C8 Fe1 C1 159.7(3) . . ?
C10 Fe1 C2 157.3(3) . . ?
C9 Fe1 C2 160.3(3) . . ?
C5 Fe1 C2 68.0(3) . . ?
C3 Fe1 C2 40.7(3) . . ?
C7 Fe1 C2 108.5(3) . . ?
C8 Fe1 C2 124.7(3) . . ?
C1 Fe1 C2 40.1(3) . . ?
C10 Fe1 C4 123.2(3) . . ?
C9 Fe1 C4 108.0(3) . . ?
C5 Fe1 C4 40.7(3) . . ?
C3 Fe1 C4 39.8(3) . . ?
C7 Fe1 C4 160.3(3) . . ?
C8 Fe1 C4 123.8(3) . . ?
C1 Fe1 C4 67.9(3) . . ?
C2 Fe1 C4 67.8(3) . . ?
C10 Fe1 C6 40.9(3) . . ?
C9 Fe1 C6 69.9(3) . . ?
C5 Fe1 C6 120.7(3) . . ?
C3 Fe1 C6 159.1(3) . . ?
C7 Fe1 C6 40.9(3) . . ?
C8 Fe1 C6 69.5(3) . . ?
C1 Fe1 C6 105.5(3) . . ?
C2 Fe1 C6 121.5(3) . . ?
C4 Fe1 C6 158.0(3) . . ?
C11 N1 C13 121.0(6) . . ?
C11 N1 Pd1 114.4(4) . . ?
C13 N1 Pd1 124.5(4) . . ?
C25 P1 C31 105.5(3) . . ?
C25 P1 C19 110.3(3) . . ?
C31 P1 C19 103.6(3) . . ?
C25 P1 Pd1 114.7(2) . . ?
C31 P1 Pd1 110.8(2) . . ?
C19 P1 Pd1 111.3(2) . . ?
C2 C1 C5 108.5(7) . . ?
C2 C1 Fe1 70.3(4) . . ?
C5 C1 Fe1 69.4(4) . . ?
C2 C1 H1A 125.8 . . ?
C5 C1 H1A 125.8 . . ?
Fe1 C1 H1A 125.8 . . ?
C1 C2 C3 107.2(7) . . ?
C1 C2 Fe1 69.6(4) . . ?
C3 C2 Fe1 69.1(4) . . ?
C1 C2 H2A 126.4 . . ?
C3 C2 H2A 126.4 . . ?
Fe1 C2 H2A 126.4 . . ?
C4 C3 C2 109.0(7) . . ?
C4 C3 Fe1 70.8(4) . . ?
C2 C3 Fe1 70.2(4) . . ?
C4 C3 H3A 125.5 . . ?
C2 C3 H3A 125.5 . . ?
Fe1 C3 H3A 125.5 . . ?
C3 C4 C5 107.5(7) . . ?
C3 C4 Fe1 69.4(4) . . ?
C5 C4 Fe1 68.8(4) . . ?
C3 C4 H4A 126.2 . . ?
C5 C4 H4A 126.2 . . ?
Fe1 C4 H4A 126.2 . . ?
C1 C5 C4 107.9(8) . . ?
C1 C5 Fe1 70.1(4) . . ?
C4 C5 Fe1 70.5(4) . . ?
C1 C5 H5A 126.1 . . ?
C4 C5 H5A 126.1 . . ?
Fe1 C5 H5A 126.1 . . ?
C10 C6 C7 105.0(6) . . ?
C10 C6 Pd1 110.8(5) . . ?
C7 C6 Pd1 144.1(5) . . ?
C10 C6 Fe1 67.8(4) . . ?
C7 C6 Fe1 68.9(4) . . ?
Pd1 C6 Fe1 127.7(3) . . ?
C6 C7 C8 109.5(6) . . ?
C6 C7 Fe1 70.2(4) . . ?
C8 C7 Fe1 69.5(4) . . ?
C6 C7 H7A 125.2 . . ?
C8 C7 H7A 125.2 . . ?
Fe1 C7 H7A 125.2 . . ?
C9 C8 C7 107.9(6) . . ?
C9 C8 Fe1 69.4(4) . . ?
C7 C8 Fe1 69.4(4) . . ?
C9 C8 H8A 126.1 . . ?
C7 C8 H8A 126.1 . . ?
Fe1 C8 H8A 126.1 . . ?
C8 C9 C10 107.0(6) . . ?
C8 C9 Fe1 70.2(4) . . ?
C10 C9 Fe1 68.5(4) . . ?
C8 C9 H9A 126.5 . . ?
C10 C9 H9A 126.5 . . ?
Fe1 C9 H9A 126.5 . . ?
C6 C10 C9 110.6(6) . . ?
C6 C10 C11 119.4(6) . . ?
C9 C10 C11 128.9(7) . . ?
C6 C10 Fe1 71.3(4) . . ?
C9 C10 Fe1 70.2(4) . . ?
C11 C10 Fe1 115.5(5) . . ?
N1 C11 C10 113.6(6) . . ?
N1 C11 C12 126.0(7) . . ?
C10 C11 C12 120.4(6) . . ?
C11 C12 H12A 109.5 . . ?
C11 C12 H12B 109.5 . . ?
H12A C12 H12B 109.5 . . ?
C11 C12 H12C 109.5 . . ?
H12A C12 H12C 109.5 . . ?
H12B C12 H12C 109.5 . . ?
C14 C13 C18 117.4(7) . . ?
C14 C13 N1 122.8(6) . . ?
C18 C13 N1 119.8(6) . . ?
C15 C14 C13 122.8(7) . . ?
C15 C14 Cl2 117.5(6) . . ?
C13 C14 Cl2 119.7(6) . . ?
C16 C15 C14 119.0(7) . . ?
C16 C15 H15A 120.5 . . ?
C14 C15 H15A 120.5 . . ?
C15 C16 C17 120.7(7) . . ?
C15 C16 H16A 119.6 . . ?
C17 C16 H16A 119.6 . . ?
C16 C17 C18 120.8(8) . . ?
C16 C17 H17A 119.6 . . ?
C18 C17 H17A 119.6 . . ?
C17 C18 C13 119.3(7) . . ?
C17 C18 H18A 120.4 . . ?
C13 C18 H18A 120.4 . . ?
C20 C19 C24 110.2(5) . . ?
C20 C19 P1 113.5(4) . . ?
C24 C19 P1 117.8(5) . . ?
C20 C19 H19A 104.6 . . ?
C24 C19 H19A 104.6 . . ?
P1 C19 H19A 104.6 . . ?
C21 C20 C19 110.0(6) . . ?
C21 C20 H20A 109.7 . . ?
C19 C20 H20A 109.7 . . ?
C21 C20 H20B 109.7 . . ?
C19 C20 H20B 109.7 . . ?
H20A C20 H20B 108.2 . . ?
C22 C21 C20 112.5(7) . . ?
C22 C21 H21A 109.1 . . ?
C20 C21 H21A 109.1 . . ?
C22 C21 H21B 109.1 . . ?
C20 C21 H21B 109.1 . . ?
H21A C21 H21B 107.8 . . ?
C21 C22 C23 111.3(6) . . ?
C21 C22 H22A 109.4 . . ?
C23 C22 H22A 109.4 . . ?
C21 C22 H22B 109.4 . . ?
C23 C22 H22B 109.4 . . ?
H22A C22 H22B 108.0 . . ?
C22 C23 C24 112.1(7) . . ?
C22 C23 H23A 109.2 . . ?
C24 C23 H23A 109.2 . . ?
C22 C23 H23B 109.2 . . ?
C24 C23 H23B 109.2 . . ?
H23A C23 H23B 107.9 . . ?
C23 C24 C19 110.5(6) . . ?
C23 C24 H24A 109.5 . . ?
C19 C24 H24A 109.5 . . ?
C23 C24 H24B 109.5 . . ?
C19 C24 H24B 109.5 . . ?
H24A C24 H24B 108.1 . . ?
C30 C25 C26 109.1(5) . . ?
C30 C25 P1 117.1(5) . . ?
C26 C25 P1 114.7(4) . . ?
C30 C25 H25A 104.8 . . ?
C26 C25 H25A 104.8 . . ?
P1 C25 H25A 104.8 . . ?
C27 C26 C25 110.5(6) . . ?
C27 C26 H26A 109.5 . . ?
C25 C26 H26A 109.5 . . ?
C27 C26 H26B 109.5 . . ?
C25 C26 H26B 109.5 . . ?
H26A C26 H26B 108.1 . . ?
C28 C27 C26 112.9(6) . . ?
C28 C27 H27A 109.0 . . ?
C26 C27 H27A 109.0 . . ?
C28 C27 H27B 109.0 . . ?
C26 C27 H27B 109.0 . . ?
H27A C27 H27B 107.8 . . ?
C27 C28 C29 111.4(6) . . ?
C27 C28 H28A 109.3 . . ?
C29 C28 H28A 109.3 . . ?
C27 C28 H28B 109.3 . . ?
C29 C28 H28B 109.3 . . ?
H28A C28 H28B 108.0 . . ?
C30 C29 C28 111.0(6) . . ?
C30 C29 H29A 109.4 . . ?
C28 C29 H29A 109.4 . . ?
C30 C29 H29B 109.4 . . ?
C28 C29 H29B 109.4 . . ?
H29A C29 H29B 108.0 . . ?
C29 C30 C25 111.5(6) . . ?
C29 C30 H30A 109.3 . . ?
C25 C30 H30A 109.3 . . ?
C29 C30 H30B 109.3 . . ?
C25 C30 H30B 109.3 . . ?
H30A C30 H30B 108.0 . . ?
C32 C31 C36 110.1(6) . . ?
C32 C31 P1 113.5(4) . . ?
C36 C31 P1 109.3(4) . . ?
C32 C31 H31A 107.9 . . ?
C36 C31 H31A 107.9 . . ?
P1 C31 H31A 107.9 . . ?
C31 C32 C33 111.8(6) . . ?
C31 C32 H32A 109.3 . . ?
C33 C32 H32A 109.3 . . ?
C31 C32 H32B 109.3 . . ?
C33 C32 H32B 109.3 . . ?
H32A C32 H32B 107.9 . . ?
C34 C33 C32 112.3(6) . . ?
C34 C33 H33A 109.2 . . ?
C32 C33 H33A 109.2 . . ?
C34 C33 H33B 109.2 . . ?
C32 C33 H33B 109.2 . . ?
H33A C33 H33B 107.9 . . ?
C35 C34 C33 110.6(6) . . ?
C35 C34 H34A 109.5 . . ?
C33 C34 H34A 109.5 . . ?
C35 C34 H34B 109.5 . . ?
C33 C34 H34B 109.5 . . ?
H34A C34 H34B 108.1 . . ?
C34 C35 C36 111.7(6) . . ?
C34 C35 H35A 109.3 . . ?
C36 C35 H35A 109.3 . . ?
C34 C35 H35B 109.3 . . ?
C36 C35 H35B 109.3 . . ?
H35A C35 H35B 107.9 . . ?
C35 C36 C31 112.1(6) . . ?
C35 C36 H36A 109.2 . . ?
C31 C36 H36A 109.2 . . ?
C35 C36 H36B 109.2 . . ?
C31 C36 H36B 109.2 . . ?
H36A C36 H36B 107.9 . . ?
Cl4 C37 Cl3 112.1(5) . . ?
Cl4 C37 H37A 109.2 . . ?
Cl3 C37 H37A 109.2 . . ?
Cl4 C37 H37B 109.2 . . ?
Cl3 C37 H37B 109.2 . . ?
H37A C37 H37B 107.9 . . ?

loop_
_geom_bond_atom_site_label_1
_geom_bond_atom_site_label_2
_geom_bond_distance
_geom_bond_site_symmetry_2
_geom_bond_publ_flag
Pd1 C6 2.004(7) . ?
Pd1 N1 2.162(5) . ?
Pd1 P1 2.2797(17) . ?
Pd1 Cl1 2.4037(18) . ?
Fe1 C10 2.028(7) . ?
Fe1 C9 2.050(7) . ?
Fe1 C5 2.052(7) . ?
Fe1 C3 2.056(8) . ?
Fe1 C7 2.057(6) . ?
Fe1 C8 2.059(7) . ?
Fe1 C1 2.061(7) . ?
Fe1 C2 2.071(7) . ?
Fe1 C4 2.075(7) . ?
Fe1 C6 2.075(7) . ?
N1 C11 1.297(8) . ?
N1 C13 1.441(8) . ?
P1 C25 1.846(6) . ?
P1 C31 1.852(6) . ?
P1 C19 1.857(6) . ?
Cl2 C14 1.751(7) . ?
Cl3 C37 1.749(10) . ?
Cl4 C37 1.731(10) . ?
C1 C2 1.417(11) . ?
C1 C5 1.423(11) . ?
C1 H1A 0.9800 . ?
C2 C3 1.435(10) . ?
C2 H2A 0.9800 . ?
C3 C4 1.406(11) . ?
C3 H3A 0.9800 . ?
C4 C5 1.435(11) . ?
C4 H4A 0.9800 . ?
C5 H5A 0.9800 . ?
C6 C10 1.435(9) . ?
C6 C7 1.443(9) . ?
C7 C8 1.444(9) . ?
C7 H7A 0.9800 . ?
C8 C9 1.418(10) . ?
C8 H8A 0.9800 . ?
C9 C10 1.439(10) . ?
C9 H9A 0.9800 . ?
C10 C11 1.445(10) . ?
C11 C12 1.496(9) . ?
C12 H12A 0.9600 . ?
C12 H12B 0.9600 . ?
C12 H12C 0.9600 . ?
C13 C14 1.386(9) . ?
C13 C18 1.420(10) . ?
C14 C15 1.377(10) . ?
C15 C16 1.364(10) . ?
C15 H15A 0.9300 . ?
C16 C17 1.379(11) . ?
C16 H16A 0.9300 . ?
C17 C18 1.389(10) . ?
C17 H17A 0.9300 . ?
C18 H18A 0.9300 . ?
C19 C20 1.534(9) . ?
C19 C24 1.553(9) . ?
C19 H19A 0.9800 . ?
C20 C21 1.520(10) . ?
C20 H20A 0.9700 . ?
C20 H20B 0.9700 . ?
C21 C22 1.505(11) . ?
C21 H21A 0.9700 . ?
C21 H21B 0.9700 . ?
C22 C23 1.515(11) . ?
C22 H22A 0.9700 . ?
C22 H22B 0.9700 . ?
C23 C24 1.526(10) . ?
C23 H23A 0.9700 . ?
C23 H23B 0.9700 . ?
C24 H24A 0.9700 . ?
C24 H24B 0.9700 . ?
C25 C30 1.524(8) . ?
C25 C26 1.552(9) . ?
C25 H25A 0.9800 . ?
C26 C27 1.521(9) . ?
C26 H26A 0.9700 . ?
C26 H26B 0.9700 . ?
C27 C28 1.496(10) . ?
C27 H27A 0.9700 . ?
C27 H27B 0.9700 . ?
C28 C29 1.540(11) . ?
C28 H28A 0.9700 . ?
C28 H28B 0.9700 . ?
C29 C30 1.521(10) . ?
C29 H29A 0.9700 . ?
C29 H29B 0.9700 . ?
C30 H30A 0.9700 . ?
C30 H30B 0.9700 . ?
C31 C32 1.525(9) . ?
C31 C36 1.552(9) . ?
C31 H31A 0.9800 . ?
C32 C33 1.540(9) . ?
C32 H32A 0.9700 . ?
C32 H32B 0.9700 . ?
C33 C34 1.515(11) . ?
C33 H33A 0.9700 . ?
C33 H33B 0.9700 . ?
C34 C35 1.510(12) . ?
C34 H34A 0.9700 . ?
C34 H34B 0.9700 . ?
C35 C36 1.531(10) . ?
C35 H35A 0.9700 . ?
C35 H35B 0.9700 . ?
C36 H36A 0.9700 . ?
C36 H36B 0.9700 . ?
C37 H37A 0.9700 . ?
C37 H37B 0.9700 . ?

loop_
_geom_torsion_atom_site_label_1
_geom_torsion_atom_site_label_2
_geom_torsion_atom_site_label_3
_geom_torsion_atom_site_label_4
_geom_torsion
_geom_torsion_site_symmetry_1
_geom_torsion_site_symmetry_2
_geom_torsion_site_symmetry_3
_geom_torsion_site_symmetry_4
_geom_torsion_publ_flag
C6 Pd1 N1 C11 -10.4(5) . . . . ?
P1 Pd1 N1 C11 35.4(19) . . . . ?
Cl1 Pd1 N1 C11 166.7(4) . . . . ?
C6 Pd1 N1 C13 171.6(5) . . . . ?
P1 Pd1 N1 C13 -142.5(14) . . . . ?
Cl1 Pd1 N1 C13 -11.3(5) . . . . ?
C6 Pd1 P1 C25 34.6(3) . . . . ?
N1 Pd1 P1 C25 -10.6(17) . . . . ?
Cl1 Pd1 P1 C25 -141.7(2) . . . . ?
C6 Pd1 P1 C31 -84.7(3) . . . . ?
N1 Pd1 P1 C31 -130.0(16) . . . . ?
Cl1 Pd1 P1 C31 99.0(2) . . . . ?
C6 Pd1 P1 C19 160.7(3) . . . . ?
N1 Pd1 P1 C19 115.4(16) . . . . ?
Cl1 Pd1 P1 C19 -15.7(2) . . . . ?
C10 Fe1 C1 C2 -162.3(4) . . . . ?
C9 Fe1 C1 C2 164.7(7) . . . . ?
C5 Fe1 C1 C2 119.6(7) . . . . ?
C3 Fe1 C1 C2 38.2(4) . . . . ?
C7 Fe1 C1 C2 -79.9(5) . . . . ?
C8 Fe1 C1 C2 -48.2(10) . . . . ?
C4 Fe1 C1 C2 81.3(5) . . . . ?
C6 Fe1 C1 C2 -120.9(4) . . . . ?
C10 Fe1 C1 C5 78.1(5) . . . . ?
C9 Fe1 C1 C5 45.1(10) . . . . ?
C3 Fe1 C1 C5 -81.4(5) . . . . ?
C7 Fe1 C1 C5 160.5(5) . . . . ?
C8 Fe1 C1 C5 -167.8(8) . . . . ?
C2 Fe1 C1 C5 -119.6(7) . . . . ?
C4 Fe1 C1 C5 -38.3(5) . . . . ?
C6 Fe1 C1 C5 119.5(5) . . . . ?
C5 C1 C2 C3 0.0(8) . . . . ?
Fe1 C1 C2 C3 -59.1(5) . . . . ?
C5 C1 C2 Fe1 59.1(5) . . . . ?
C10 Fe1 C2 C1 42.2(9) . . . . ?
C9 Fe1 C2 C1 -163.0(8) . . . . ?
C5 Fe1 C2 C1 -37.5(4) . . . . ?
C3 Fe1 C2 C1 -118.6(7) . . . . ?
C7 Fe1 C2 C1 119.1(5) . . . . ?
C8 Fe1 C2 C1 161.7(4) . . . . ?
C4 Fe1 C2 C1 -81.6(5) . . . . ?
C6 Fe1 C2 C1 76.0(5) . . . . ?
C10 Fe1 C2 C3 160.8(7) . . . . ?
C9 Fe1 C2 C3 -44.4(11) . . . . ?
C5 Fe1 C2 C3 81.1(5) . . . . ?
C7 Fe1 C2 C3 -122.3(5) . . . . ?
C8 Fe1 C2 C3 -79.7(5) . . . . ?
C1 Fe1 C2 C3 118.6(7) . . . . ?
C4 Fe1 C2 C3 37.0(5) . . . . ?
C6 Fe1 C2 C3 -165.4(4) . . . . ?
C1 C2 C3 C4 -1.0(8) . . . . ?
Fe1 C2 C3 C4 -60.4(5) . . . . ?
C1 C2 C3 Fe1 59.4(5) . . . . ?
C10 Fe1 C3 C4 -39.3(11) . . . . ?
C9 Fe1 C3 C4 -77.1(6) . . . . ?
C5 Fe1 C3 C4 37.9(5) . . . . ?
C7 Fe1 C3 C4 -163.1(5) . . . . ?
C8 Fe1 C3 C4 -119.8(5) . . . . ?
C1 Fe1 C3 C4 81.8(5) . . . . ?
C2 Fe1 C3 C4 119.4(7) . . . . ?
C6 Fe1 C3 C4 156.5(7) . . . . ?
C10 Fe1 C3 C2 -158.7(8) . . . . ?
C9 Fe1 C3 C2 163.5(5) . . . . ?
C5 Fe1 C3 C2 -81.5(5) . . . . ?
C7 Fe1 C3 C2 77.5(5) . . . . ?
C8 Fe1 C3 C2 120.8(5) . . . . ?
C1 Fe1 C3 C2 -37.7(5) . . . . ?
C4 Fe1 C3 C2 -119.4(7) . . . . ?
C6 Fe1 C3 C2 37.1(10) . . . . ?
C2 C3 C4 C5 1.6(8) . . . . ?
Fe1 C3 C4 C5 -58.4(5) . . . . ?
C2 C3 C4 Fe1 60.1(5) . . . . ?
C10 Fe1 C4 C3 164.7(5) . . . . ?
C9 Fe1 C4 C3 121.7(5) . . . . ?
C5 Fe1 C4 C3 -119.4(7) . . . . ?
C7 Fe1 C4 C3 45.0(11) . . . . ?
C8 Fe1 C4 C3 80.0(6) . . . . ?
C1 Fe1 C4 C3 -81.3(5) . . . . ?
C2 Fe1 C4 C3 -37.8(5) . . . . ?
C6 Fe1 C4 C3 -157.6(7) . . . . ?
C10 Fe1 C4 C5 -75.9(6) . . . . ?
C9 Fe1 C4 C5 -118.9(5) . . . . ?
C3 Fe1 C4 C5 119.4(7) . . . . ?
C7 Fe1 C4 C5 164.4(8) . . . . ?
C8 Fe1 C4 C5 -160.7(5) . . . . ?
C1 Fe1 C4 C5 38.1(5) . . . . ?
C2 Fe1 C4 C5 81.5(5) . . . . ?
C6 Fe1 C4 C5 -38.2(10) . . . . ?
C2 C1 C5 C4 1.0(8) . . . . ?
Fe1 C1 C5 C4 60.7(5) . . . . ?
C2 C1 C5 Fe1 -59.7(5) . . . . ?
C3 C4 C5 C1 -1.6(8) . . . . ?
Fe1 C4 C5 C1 -60.4(5) . . . . ?
C3 C4 C5 Fe1 58.8(5) . . . . ?
C10 Fe1 C5 C1 -119.5(5) . . . . ?
C9 Fe1 C5 C1 -161.7(5) . . . . ?
C3 Fe1 C5 C1 81.3(5) . . . . ?
C7 Fe1 C5 C1 -47.8(10) . . . . ?
C8 Fe1 C5 C1 168.2(8) . . . . ?
C2 Fe1 C5 C1 37.2(5) . . . . ?
C4 Fe1 C5 C1 118.3(7) . . . . ?
C6 Fe1 C5 C1 -77.3(5) . . . . ?
C10 Fe1 C5 C4 122.2(5) . . . . ?
C9 Fe1 C5 C4 80.0(6) . . . . ?
C3 Fe1 C5 C4 -37.0(5) . . . . ?
C7 Fe1 C5 C4 -166.1(7) . . . . ?
C8 Fe1 C5 C4 49.9(11) . . . . ?
C1 Fe1 C5 C4 -118.3(7) . . . . ?
C2 Fe1 C5 C4 -81.1(5) . . . . ?
C6 Fe1 C5 C4 164.4(5) . . . . ?
N1 Pd1 C6 C10 12.2(4) . . . . ?
P1 Pd1 C6 C10 -163.8(4) . . . . ?
Cl1 Pd1 C6 C10 -2.8(13) . . . . ?
N1 Pd1 C6 C7 -172.2(8) . . . . ?
P1 Pd1 C6 C7 11.8(8) . . . . ?
Cl1 Pd1 C6 C7 172.8(5) . . . . ?
N1 Pd1 C6 Fe1 -65.3(4) . . . . ?
P1 Pd1 C6 Fe1 118.8(4) . . . . ?
Cl1 Pd1 C6 Fe1 -80.3(11) . . . . ?
C9 Fe1 C6 C10 37.0(4) . . . . ?
C5 Fe1 C6 C10 -79.4(5) . . . . ?
C3 Fe1 C6 C10 171.7(8) . . . . ?
C7 Fe1 C6 C10 117.2(5) . . . . ?
C8 Fe1 C6 C10 80.2(4) . . . . ?
C1 Fe1 C6 C10 -120.4(4) . . . . ?
C2 Fe1 C6 C10 -160.9(4) . . . . ?
C4 Fe1 C6 C10 -51.3(9) . . . . ?
C10 Fe1 C6 C7 -117.2(5) . . . . ?
C9 Fe1 C6 C7 -80.2(4) . . . . ?
C5 Fe1 C6 C7 163.4(4) . . . . ?
C3 Fe1 C6 C7 54.5(9) . . . . ?
C8 Fe1 C6 C7 -37.0(4) . . . . ?
C1 Fe1 C6 C7 122.4(4) . . . . ?
C2 Fe1 C6 C7 81.9(5) . . . . ?
C4 Fe1 C6 C7 -168.5(7) . . . . ?
C10 Fe1 C6 Pd1 99.8(5) . . . . ?
C9 Fe1 C6 Pd1 136.8(5) . . . . ?
C5 Fe1 C6 Pd1 20.4(5) . . . . ?
C3 Fe1 C6 Pd1 -88.5(9) . . . . ?
C7 Fe1 C6 Pd1 -143.0(6) . . . . ?
C8 Fe1 C6 Pd1 180.0(5) . . . . ?
C1 Fe1 C6 Pd1 -20.6(5) . . . . ?
C2 Fe1 C6 Pd1 -61.1(5) . . . . ?
C4 Fe1 C6 Pd1 48.4(10) . . . . ?
C10 C6 C7 C8 0.1(7) . . . . ?
Pd1 C6 C7 C8 -175.7(6) . . . . ?
Fe1 C6 C7 C8 58.5(5) . . . . ?
C10 C6 C7 Fe1 -58.5(4) . . . . ?
Pd1 C6 C7 Fe1 125.8(8) . . . . ?
C10 Fe1 C7 C6 38.9(4) . . . . ?
C9 Fe1 C7 C6 83.6(4) . . . . ?
C5 Fe1 C7 C6 -40.3(10) . . . . ?
C3 Fe1 C7 C6 -159.3(4) . . . . ?
C8 Fe1 C7 C6 120.9(6) . . . . ?
C1 Fe1 C7 C6 -75.2(5) . . . . ?
C2 Fe1 C7 C6 -117.1(4) . . . . ?
C4 Fe1 C7 C6 167.3(8) . . . . ?
C10 Fe1 C7 C8 -82.0(5) . . . . ?
C9 Fe1 C7 C8 -37.3(4) . . . . ?
C5 Fe1 C7 C8 -161.2(8) . . . . ?
C3 Fe1 C7 C8 79.8(5) . . . . ?
C1 Fe1 C7 C8 163.9(4) . . . . ?
C2 Fe1 C7 C8 122.0(5) . . . . ?
C4 Fe1 C7 C8 46.4(11) . . . . ?
C6 Fe1 C7 C8 -120.9(6) . . . . ?
C6 C7 C8 C9 0.0(8) . . . . ?
Fe1 C7 C8 C9 59.0(5) . . . . ?
C6 C7 C8 Fe1 -59.0(5) . . . . ?
C10 Fe1 C8 C9 -38.6(4) . . . . ?
C5 Fe1 C8 C9 40.7(11) . . . . ?
C3 Fe1 C8 C9 119.7(5) . . . . ?
C7 Fe1 C8 C9 -119.4(6) . . . . ?
C1 Fe1 C8 C9 -161.7(8) . . . . ?
C2 Fe1 C8 C9 162.6(4) . . . . ?
C4 Fe1 C8 C9 77.7(5) . . . . ?
C6 Fe1 C8 C9 -82.6(4) . . . . ?
C10 Fe1 C8 C7 80.8(4) . . . . ?
C9 Fe1 C8 C7 119.4(6) . . . . ?
C5 Fe1 C8 C7 160.2(8) . . . . ?
C3 Fe1 C8 C7 -120.9(5) . . . . ?
C1 Fe1 C8 C7 -42.3(10) . . . . ?
C2 Fe1 C8 C7 -78.0(5) . . . . ?
C4 Fe1 C8 C7 -162.9(4) . . . . ?
C6 Fe1 C8 C7 36.8(4) . . . . ?
C7 C8 C9 C10 -0.1(8) . . . . ?
Fe1 C8 C9 C10 58.8(5) . . . . ?
C7 C8 C9 Fe1 -58.9(5) . . . . ?
C10 Fe1 C9 C8 118.4(6) . . . . ?
C5 Fe1 C9 C8 -163.9(4) . . . . ?
C3 Fe1 C9 C8 -80.4(5) . . . . ?
C7 Fe1 C9 C8 37.9(4) . . . . ?
C1 Fe1 C9 C8 163.1(7) . . . . ?
C2 Fe1 C9 C8 -47.1(10) . . . . ?
C4 Fe1 C9 C8 -121.4(5) . . . . ?
C6 Fe1 C9 C8 81.8(4) . . . . ?
C5 Fe1 C9 C10 77.7(5) . . . . ?
C3 Fe1 C9 C10 161.1(4) . . . . ?
C7 Fe1 C9 C10 -80.5(4) . . . . ?
C8 Fe1 C9 C10 -118.4(6) . . . . ?
C1 Fe1 C9 C10 44.7(10) . . . . ?
C2 Fe1 C9 C10 -165.6(8) . . . . ?
C4 Fe1 C9 C10 120.1(5) . . . . ?
C6 Fe1 C9 C10 -36.7(4) . . . . ?
C7 C6 C10 C9 -0.2(7) . . . . ?
Pd1 C6 C10 C9 177.2(5) . . . . ?
Fe1 C6 C10 C9 -59.4(5) . . . . ?
C7 C6 C10 C11 168.6(6) . . . . ?
Pd1 C6 C10 C11 -14.1(7) . . . . ?
Fe1 C6 C10 C11 109.4(6) . . . . ?
C7 C6 C10 Fe1 59.2(4) . . . . ?
Pd1 C6 C10 Fe1 -123.4(4) . . . . ?
C8 C9 C10 C6 0.2(8) . . . . ?
Fe1 C9 C10 C6 60.0(5) . . . . ?
C8 C9 C10 C11 -167.2(6) . . . . ?
Fe1 C9 C10 C11 -107.3(7) . . . . ?
C8 C9 C10 Fe1 -59.9(5) . . . . ?
C9 Fe1 C10 C6 -121.1(6) . . . . ?
C5 Fe1 C10 C6 118.3(4) . . . . ?
C3 Fe1 C10 C6 -171.5(8) . . . . ?
C7 Fe1 C10 C6 -38.9(4) . . . . ?
C8 Fe1 C10 C6 -83.3(4) . . . . ?
C1 Fe1 C10 C6 76.8(5) . . . . ?
C2 Fe1 C10 C6 46.4(9) . . . . ?
C4 Fe1 C10 C6 159.6(4) . . . . ?
C5 Fe1 C10 C9 -120.6(5) . . . . ?
C3 Fe1 C10 C9 -50.4(10) . . . . ?
C7 Fe1 C10 C9 82.2(4) . . . . ?
C8 Fe1 C10 C9 37.8(4) . . . . ?
C1 Fe1 C10 C9 -162.1(4) . . . . ?
C2 Fe1 C10 C9 167.5(7) . . . . ?
C4 Fe1 C10 C9 -79.4(5) . . . . ?
C6 Fe1 C10 C9 121.1(6) . . . . ?
C9 Fe1 C10 C11 124.6(7) . . . . ?
C5 Fe1 C10 C11 4.0(6) . . . . ?
C3 Fe1 C10 C11 74.2(11) . . . . ?
C7 Fe1 C10 C11 -153.2(6) . . . . ?
C8 Fe1 C10 C11 162.4(6) . . . . ?
C1 Fe1 C10 C11 -37.5(6) . . . . ?
C2 Fe1 C10 C11 -68.0(10) . . . . ?
C4 Fe1 C10 C11 45.2(6) . . . . ?
C6 Fe1 C10 C11 -114.4(7) . . . . ?
C13 N1 C11 C10 -176.4(5) . . . . ?
Pd1 N1 C11 C10 5.5(7) . . . . ?
C13 N1 C11 C12 1.9(10) . . . . ?
Pd1 N1 C11 C12 -176.2(5) . . . . ?
C6 C10 C11 N1 5.5(9) . . . . ?
C9 C10 C11 N1 171.9(6) . . . . ?
Fe1 C10 C11 N1 87.5(6) . . . . ?
C6 C10 C11 C12 -172.9(6) . . . . ?
C9 C10 C11 C12 -6.5(11) . . . . ?
Fe1 C10 C11 C12 -90.9(7) . . . . ?
C11 N1 C13 C14 118.3(7) . . . . ?
Pd1 N1 C13 C14 -63.9(8) . . . . ?
C11 N1 C13 C18 -63.4(9) . . . . ?
Pd1 N1 C13 C18 114.4(6) . . . . ?
C18 C13 C14 C15 -0.3(10) . . . . ?
N1 C13 C14 C15 178.1(7) . . . . ?
C18 C13 C14 Cl2 178.9(5) . . . . ?
N1 C13 C14 Cl2 -2.7(9) . . . . ?
C13 C14 C15 C16 -0.4(11) . . . . ?
Cl2 C14 C15 C16 -179.6(6) . . . . ?
C14 C15 C16 C17 0.8(11) . . . . ?
C15 C16 C17 C18 -0.7(11) . . . . ?
C16 C17 C18 C13 0.0(11) . . . . ?
C14 C13 C18 C17 0.4(10) . . . . ?
N1 C13 C18 C17 -178.0(6) . . . . ?
C25 P1 C19 C20 60.6(5) . . . . ?
C31 P1 C19 C20 173.1(5) . . . . ?
Pd1 P1 C19 C20 -67.8(5) . . . . ?
C25 P1 C19 C24 -70.3(6) . . . . ?
C31 P1 C19 C24 42.2(6) . . . . ?
Pd1 P1 C19 C24 161.3(5) . . . . ?
C24 C19 C20 C21 -56.8(8) . . . . ?
P1 C19 C20 C21 168.6(5) . . . . ?
C19 C20 C21 C22 57.2(8) . . . . ?
C20 C21 C22 C23 -55.5(9) . . . . ?
C21 C22 C23 C24 54.2(9) . . . . ?
C22 C23 C24 C19 -54.7(9) . . . . ?
C20 C19 C24 C23 56.0(8) . . . . ?
P1 C19 C24 C23 -171.6(5) . . . . ?
C31 P1 C25 C30 -64.5(6) . . . . ?
C19 P1 C25 C30 46.7(6) . . . . ?
Pd1 P1 C25 C30 173.2(5) . . . . ?
C31 P1 C25 C26 165.6(5) . . . . ?
C19 P1 C25 C26 -83.2(5) . . . . ?
Pd1 P1 C25 C26 43.4(5) . . . . ?
C30 C25 C26 C27 56.8(8) . . . . ?
P1 C25 C26 C27 -169.5(5) . . . . ?
C25 C26 C27 C28 -55.8(8) . . . . ?
C26 C27 C28 C29 53.8(9) . . . . ?
C27 C28 C29 C30 -53.5(9) . . . . ?
C28 C29 C30 C25 56.7(9) . . . . ?
C26 C25 C30 C29 -58.1(8) . . . . ?
P1 C25 C30 C29 169.4(5) . . . . ?
C25 P1 C31 C32 -54.1(5) . . . . ?
C19 P1 C31 C32 -170.1(5) . . . . ?
Pd1 P1 C31 C32 70.6(5) . . . . ?
C25 P1 C31 C36 -177.5(5) . . . . ?
C19 P1 C31 C36 66.6(5) . . . . ?
Pd1 P1 C31 C36 -52.8(5) . . . . ?
C36 C31 C32 C33 -53.1(8) . . . . ?
P1 C31 C32 C33 -176.0(5) . . . . ?
C31 C32 C33 C34 55.4(8) . . . . ?
C32 C33 C34 C35 -55.8(9) . . . . ?
C33 C34 C35 C36 55.9(9) . . . . ?
C34 C35 C36 C31 -55.5(9) . . . . ?
C32 C31 C36 C35 53.6(8) . . . . ?
P1 C31 C36 C35 179.0(5) . . . . ?
